data_4125209
loop_
_publ_author_name
'Lv, Hongjin'
'Ruberu, T Purnima A'
'Fleischauer, Valerie E.'
'Brennessel, William W.'
'Neidig, Michael L.'
'Eisenberg, Richard'

_publ_section_title
;
 Catalytic Light-Driven Generation of Hydrogen from Water by Iron
 Dithiolene Complexes.
;
_journal_issue 36
_journal_name_full 'Journal of the American Chemical Society'
_journal_page_first 11654
_journal_page_last 11663
_journal_paper_doi 10.1021/jacs.6b05040
_journal_volume 138
_journal_year 2016
_chemical_formula_moiety 'C24 H16 Fe2 S8, 2(C16 H36 N)'
_chemical_formula_sum 'C56 H88 Fe2 N2 S8'
_chemical_formula_weight 1157.46
_chemical_name_common eishl02
_space_group_crystal_system triclinic
_space_group_IT_number 2
_space_group_name_Hall '-P 1'
_space_group_name_H-M_alt 'P -1'
_symmetry_space_group_name_Hall '-P 1'
_symmetry_space_group_name_H-M 'P -1'
_atom_sites_solution_hydrogens geom
_atom_sites_solution_primary direct
_atom_sites_solution_secondary difmap
_audit_creation_method SHELXL-2014/7
_cell_angle_alpha 85.1546(12)
_cell_angle_beta 88.2286(13)
_cell_angle_gamma 75.2419(12)
_cell_formula_units_Z 2
_cell_length_a 12.6555(7)
_cell_length_b 15.1068(9)
_cell_length_c 16.1136(9)
_cell_measurement_reflns_used 3984
_cell_measurement_temperature 100.0(5)
_cell_measurement_theta_max 33.07
_cell_measurement_theta_min 2.80
_cell_volume 2968.2(3)
_computing_cell_refinement 'SAINT (Bruker, 2013)'
_computing_data_collection 'APEX3 (Bruker, 2015)'
_computing_data_reduction 'SAINT (Bruker, 2013)'
_computing_molecular_graphics 'SHELXTL (Sheldrick, 2008)'
_computing_publication_material 'SHELXTL (Sheldrick, 2008)'
_computing_structure_refinement 'SHELXL-2014/7 (Sheldrick, 2015b)'
_computing_structure_solution 'SHELXT-2014/5 (Sheldrick, 2014)'
_diffrn_ambient_temperature 100.0(5)
_diffrn_measured_fraction_theta_full 0.992
_diffrn_measured_fraction_theta_max 0.990
_diffrn_measurement_device_type 'Bruker SMART APEX II CCD platform'
_diffrn_measurement_method '\w scans'
_diffrn_radiation_type MoK\a
_diffrn_radiation_wavelength 0.71073
_diffrn_reflns_av_R_equivalents 0.0618
_diffrn_reflns_av_unetI/netI 0.0894
_diffrn_reflns_Laue_measured_fraction_full 0.992
_diffrn_reflns_Laue_measured_fraction_max 0.990
_diffrn_reflns_limit_h_max 19
_diffrn_reflns_limit_h_min -19
_diffrn_reflns_limit_k_max 23
_diffrn_reflns_limit_k_min -23
_diffrn_reflns_limit_l_max 25
_diffrn_reflns_limit_l_min -25
_diffrn_reflns_number 60914
_diffrn_reflns_point_group_measured_fraction_full 0.992
_diffrn_reflns_point_group_measured_fraction_max 0.990
_diffrn_reflns_theta_full 33.729
_diffrn_reflns_theta_max 33.768
_diffrn_reflns_theta_min 1.883
_diffrn_source 'fine-focus sealed tube'
_exptl_absorpt_coefficient_mu 0.807
_exptl_absorpt_correction_T_max 0.7467
_exptl_absorpt_correction_T_min 0.6741
_exptl_absorpt_correction_type multi-scan
_exptl_absorpt_process_details 'SADABS (Sheldrick, 2015a)'
_exptl_crystal_colour black
_exptl_crystal_density_diffrn 1.295
_exptl_crystal_description plate
_exptl_crystal_F_000 1236
_exptl_crystal_size_max 0.25
_exptl_crystal_size_mid 0.20
_exptl_crystal_size_min 0.12
_refine_diff_density_max 1.373
_refine_diff_density_min -0.441
_refine_diff_density_rms 0.112
_refine_ls_extinction_method none
_refine_ls_goodness_of_fit_ref 0.932
_refine_ls_hydrogen_treatment constr
_refine_ls_matrix_type full
_refine_ls_number_parameters 621
_refine_ls_number_reflns 23557
_refine_ls_number_restraints 0
_refine_ls_restrained_S_all 0.932
_refine_ls_R_factor_all 0.1000
_refine_ls_R_factor_gt 0.0551
_refine_ls_shift/su_max 0.002
_refine_ls_shift/su_mean 0.000
_refine_ls_structure_factor_coef Fsqd
_refine_ls_weighting_details 'w=1/[\s^2^(Fo^2^)+(0.0652P)^2^] where P=(Fo^2^+2Fc^2^)/3'
_refine_ls_weighting_scheme calc
_refine_ls_wR_factor_gt 0.1174
_refine_ls_wR_factor_ref 0.1373
_reflns_Friedel_coverage 0.000
_reflns_number_gt 14403
_reflns_number_total 23557
_reflns_threshold_expression 'I > 2\s(I)'
_cod_data_source_file ja6b05040_si_002.cif
_cod_data_source_block 1
_cod_depositor_comments 'Adding full bibliography for 4125209--4125212.cif.'
_cod_database_code 4125209
_shelx_shelxl_version_number 2014/7
_shelx_space_group_comment
; 
The symmetry employed for this shelxl refinement is uniquely defined 
by the following loop, which should always be used as a source of 
symmetry information in preference to the above space-group names. 
They are only intended as comments. 
;
_shelx_estimated_absorpt_t_min 0.824
_shelx_estimated_absorpt_t_max 0.909

loop_
_space_group_symop_operation_xyz
'x, y, z'
'-x, -y, -z'

loop_
_atom_site_label
_atom_site_type_symbol
_atom_site_fract_x
_atom_site_fract_y
_atom_site_fract_z
_atom_site_U_iso_or_equiv
_atom_site_adp_type
_atom_site_occupancy
_atom_site_site_symmetry_order
_atom_site_calc_flag
_atom_site_refinement_flags_posn
_atom_site_refinement_flags_adp
Fe1 Fe 0.05987(2) 0.44170(2) 0.92557(2) 0.01781(7) Uani 1 1 d . .
S1 S 0.10074(4) 0.29979(4) 0.98862(3) 0.02043(11) Uani 1 1 d . .
S2 S 0.01600(5) 0.38480(4) 0.81227(3) 0.02050(11) Uani 1 1 d . .
S3 S 0.10342(5) 0.55356(4) 0.84330(3) 0.02090(11) Uani 1 1 d . .
S4 S 0.13302(4) 0.48757(4) 1.03367(3) 0.01848(10) Uani 1 1 d . .
C1 C 0.03916(17) 0.23682(14) 0.92610(14) 0.0200(4) Uani 1 1 d . .
C2 C -0.00185(17) 0.27596(15) 0.84799(13) 0.0200(4) Uani 1 1 d . .
C3 C 0.15934(17) 0.61613(15) 0.90998(14) 0.0207(4) Uani 1 1 d . .
C4 C 0.17534(17) 0.58591(14) 0.99453(13) 0.0196(4) Uani 1 1 d . .
C9 C 0.02948(19) 0.14873(15) 0.95388(14) 0.0241(5) Uani 1 1 d . .
H9 H 0.0582 0.1214 1.0064 0.029 Uiso 1 1 calc R U
C10 C -0.0218(2) 0.10148(16) 0.90500(15) 0.0269(5) Uani 1 1 d . .
H10 H -0.0279 0.0417 0.9240 0.032 Uiso 1 1 calc R U
C11 C -0.06461(19) 0.14094(16) 0.82821(15) 0.0264(5) Uani 1 1 d . .
H11 H -0.1008 0.1086 0.7953 0.032 Uiso 1 1 calc R U
C12 C -0.05435(18) 0.22763(15) 0.79967(14) 0.0228(4) Uani 1 1 d . .
H12 H -0.0832 0.2543 0.7470 0.027 Uiso 1 1 calc R U
C13 C 0.19167(18) 0.69473(15) 0.87944(15) 0.0242(5) Uani 1 1 d . .
H13 H 0.1807 0.7163 0.8225 0.029 Uiso 1 1 calc R U
C14 C 0.2395(2) 0.74119(16) 0.93157(16) 0.0287(5) Uani 1 1 d . .
H14 H 0.2612 0.7944 0.9100 0.034 Uiso 1 1 calc R U
C15 C 0.2561(2) 0.71104(16) 1.01519(16) 0.0274(5) Uani 1 1 d . .
H15 H 0.2890 0.7433 1.0506 0.033 Uiso 1 1 calc R U
C16 C 0.22408(18) 0.63323(15) 1.04644(14) 0.0231(4) Uani 1 1 d . .
H16 H 0.2354 0.6121 1.1035 0.028 Uiso 1 1 calc R U
Fe2 Fe 0.52058(2) 0.92615(2) 0.57199(2) 0.01796(7) Uani 1 1 d . .
S5 S 0.52415(5) 0.80057(4) 0.50734(3) 0.02237(11) Uani 1 1 d . .
S6 S 0.43250(5) 0.87260(4) 0.67845(3) 0.02109(11) Uani 1 1 d . .
S7 S 0.59729(4) 0.99611(4) 0.66125(3) 0.02022(11) Uani 1 1 d . .
S8 S 0.63895(4) 0.95493(4) 0.47432(3) 0.01901(10) Uani 1 1 d . .
C5 C 0.45396(18) 0.73586(16) 0.57344(15) 0.0239(4) Uani 1 1 d . .
C6 C 0.41302(18) 0.76874(15) 0.64979(14) 0.0234(4) Uani 1 1 d . .
C7 C 0.69933(18) 1.03615(15) 0.60393(14) 0.0223(4) Uani 1 1 d . .
C8 C 0.71854(18) 1.01778(15) 0.52066(14) 0.0215(4) Uani 1 1 d . .
C17 C 0.4394(2) 0.65180(17) 0.55191(16) 0.0317(5) Uani 1 1 d . .
H17 H 0.4662 0.6295 0.4999 0.038 Uiso 1 1 calc R U
C18 C 0.3864(2) 0.60133(19) 0.60563(19) 0.0386(6) Uani 1 1 d . .
H18 H 0.3781 0.5440 0.5908 0.046 Uiso 1 1 calc R U
C19 C 0.3449(2) 0.63346(19) 0.68148(18) 0.0391(6) Uani 1 1 d . .
H19 H 0.3075 0.5987 0.7179 0.047 Uiso 1 1 calc R U
C20 C 0.3586(2) 0.71636(17) 0.70337(16) 0.0310(5) Uani 1 1 d . .
H20 H 0.3309 0.7382 0.7553 0.037 Uiso 1 1 calc R U
C21 C 0.7633(2) 1.08510(18) 0.64037(16) 0.0311(5) Uani 1 1 d . .
H21 H 0.7509 1.0987 0.6969 0.037 Uiso 1 1 calc R U
C22 C 0.8445(2) 1.1138(2) 0.59469(17) 0.0400(7) Uani 1 1 d . .
H22 H 0.8882 1.1462 0.6203 0.048 Uiso 1 1 calc R U
C23 C 0.8627(2) 1.0955(2) 0.51133(17) 0.0394(7) Uani 1 1 d . .
H23 H 0.9182 1.1159 0.4802 0.047 Uiso 1 1 calc R U
C24 C 0.8001(2) 1.04793(18) 0.47432(15) 0.0297(5) Uani 1 1 d . .
H24 H 0.8121 1.0355 0.4175 0.036 Uiso 1 1 calc R U
N1 N 0.38758(14) 0.26698(12) 0.77317(11) 0.0199(4) Uani 1 1 d . .
C25 C 0.37342(18) 0.31284(15) 0.68480(13) 0.0224(4) Uani 1 1 d . .
H25A H 0.4351 0.3410 0.6716 0.027 Uiso 1 1 calc R U
H25B H 0.3778 0.2649 0.6457 0.027 Uiso 1 1 calc R U
C26 C 0.26721(19) 0.38610(16) 0.66968(14) 0.0255(5) Uani 1 1 d . .
H26A H 0.2697 0.4413 0.6978 0.031 Uiso 1 1 calc R U
H26B H 0.2056 0.3630 0.6940 0.031 Uiso 1 1 calc R U
C27 C 0.24795(19) 0.41230(16) 0.57668(14) 0.0249(5) Uani 1 1 d . .
H27A H 0.2355 0.3593 0.5499 0.030 Uiso 1 1 calc R U
H27B H 0.3139 0.4273 0.5509 0.030 Uiso 1 1 calc R U
C28 C 0.1496(2) 0.49473(17) 0.56136(17) 0.0335(6) Uani 1 1 d . .
H28A H 0.1365 0.5072 0.5014 0.050 Uiso 1 1 calc R U
H28B H 0.1643 0.5487 0.5838 0.050 Uiso 1 1 calc R U
H28C H 0.0849 0.4812 0.5891 0.050 Uiso 1 1 calc R U
C29 C 0.37075(18) 0.33850(15) 0.83617(14) 0.0222(4) Uani 1 1 d . .
H29A H 0.3735 0.3070 0.8928 0.027 Uiso 1 1 calc R U
H29B H 0.2967 0.3799 0.8287 0.027 Uiso 1 1 calc R U
C30 C 0.45346(19) 0.39659(16) 0.83081(15) 0.0259(5) Uani 1 1 d . .
H30A H 0.5268 0.3573 0.8456 0.031 Uiso 1 1 calc R U
H30B H 0.4571 0.4238 0.7730 0.031 Uiso 1 1 calc R U
C31 C 0.4209(2) 0.47253(18) 0.88964(17) 0.0336(6) Uani 1 1 d . .
H31A H 0.3460 0.5095 0.8762 0.040 Uiso 1 1 calc R U
H31B H 0.4197 0.4447 0.9474 0.040 Uiso 1 1 calc R U
C32 C 0.4974(2) 0.53511(18) 0.88475(19) 0.0371(6) Uani 1 1 d . .
H32A H 0.4697 0.5854 0.9207 0.056 Uiso 1 1 calc R U
H32B H 0.5020 0.5604 0.8271 0.056 Uiso 1 1 calc R U
H32C H 0.5702 0.5001 0.9033 0.056 Uiso 1 1 calc R U
C33 C 0.50288(17) 0.20458(15) 0.77806(14) 0.0212(4) Uani 1 1 d . .
H33A H 0.5111 0.1599 0.7353 0.025 Uiso 1 1 calc R U
H33B H 0.5553 0.2424 0.7639 0.025 Uiso 1 1 calc R U
C34 C 0.53376(18) 0.15191(16) 0.86183(14) 0.0246(5) Uani 1 1 d . .
H34A H 0.4876 0.1083 0.8739 0.030 Uiso 1 1 calc R U
H34B H 0.5203 0.1953 0.9061 0.030 Uiso 1 1 calc R U
C35 C 0.65453(18) 0.09906(16) 0.86184(15) 0.0252(5) Uani 1 1 d . .
H35A H 0.6661 0.0520 0.8210 0.030 Uiso 1 1 calc R U
H35B H 0.6998 0.1421 0.8441 0.030 Uiso 1 1 calc R U
C36 C 0.6917(2) 0.05246(17) 0.94707(15) 0.0297(5) Uani 1 1 d . .
H36A H 0.7690 0.0196 0.9442 0.045 Uiso 1 1 calc R U
H36B H 0.6481 0.0089 0.9645 0.045 Uiso 1 1 calc R U
H36C H 0.6819 0.0989 0.9875 0.045 Uiso 1 1 calc R U
C37 C 0.30195(18) 0.21216(15) 0.79252(14) 0.0216(4) Uani 1 1 d . .
H37A H 0.3148 0.1813 0.8493 0.026 Uiso 1 1 calc R U
H37B H 0.2287 0.2556 0.7925 0.026 Uiso 1 1 calc R U
C38 C 0.3018(2) 0.14031(16) 0.73221(15) 0.0267(5) Uani 1 1 d . .
H38A H 0.3770 0.1013 0.7263 0.032 Uiso 1 1 calc R U
H38B H 0.2780 0.1712 0.6768 0.032 Uiso 1 1 calc R U
C39 C 0.2256(2) 0.07987(16) 0.76208(16) 0.0280(5) Uani 1 1 d . .
H39A H 0.1522 0.1198 0.7728 0.034 Uiso 1 1 calc R U
H39B H 0.2186 0.0411 0.7170 0.034 Uiso 1 1 calc R U
C40 C 0.2642(2) 0.01794(18) 0.84059(17) 0.0377(6) Uani 1 1 d . .
H40A H 0.2145 -0.0216 0.8539 0.057 Uiso 1 1 calc R U
H40B H 0.2648 0.0558 0.8870 0.057 Uiso 1 1 calc R U
H40C H 0.3381 -0.0202 0.8314 0.057 Uiso 1 1 calc R U
N2 N 0.79347(15) 0.70864(12) 0.72204(11) 0.0210(4) Uani 1 1 d . .
C41 C 0.79116(18) 0.74966(15) 0.63185(13) 0.0227(4) Uani 1 1 d . .
H41A H 0.7253 0.7415 0.6051 0.027 Uiso 1 1 calc R U
H41B H 0.7833 0.8165 0.6324 0.027 Uiso 1 1 calc R U
C42 C 0.89024(19) 0.70978(16) 0.57826(14) 0.0250(5) Uani 1 1 d . .
H42A H 0.8910 0.6461 0.5672 0.030 Uiso 1 1 calc R U
H42B H 0.9580 0.7081 0.6081 0.030 Uiso 1 1 calc R U
C43 C 0.88552(19) 0.76876(16) 0.49620(14) 0.0262(5) Uani 1 1 d . .
H43A H 0.8125 0.7783 0.4714 0.031 Uiso 1 1 calc R U
H43B H 0.8952 0.8296 0.5074 0.031 Uiso 1 1 calc R U
C44 C 0.9725(2) 0.72576(18) 0.43393(16) 0.0341(6) Uani 1 1 d . .
H44A H 0.9658 0.7661 0.3824 0.051 Uiso 1 1 calc R U
H44B H 0.9625 0.6659 0.4218 0.051 Uiso 1 1 calc R U
H44C H 1.0451 0.7176 0.4575 0.051 Uiso 1 1 calc R U
C45 C 0.82068(19) 0.60433(15) 0.72485(14) 0.0242(5) Uani 1 1 d . .
H45A H 0.8940 0.5819 0.6998 0.029 Uiso 1 1 calc R U
H45B H 0.8241 0.5794 0.7838 0.029 Uiso 1 1 calc R U
C46 C 0.7396(2) 0.56695(16) 0.67991(15) 0.0269(5) Uani 1 1 d . .
H46A H 0.7360 0.5912 0.6208 0.032 Uiso 1 1 calc R U
H46B H 0.6661 0.5885 0.7050 0.032 Uiso 1 1 calc R U
C47 C 0.7715(2) 0.46204(16) 0.68478(16) 0.0295(5) Uani 1 1 d . .
H47A H 0.8449 0.4406 0.6594 0.035 Uiso 1 1 calc R U
H47B H 0.7756 0.4379 0.7440 0.035 Uiso 1 1 calc R U
C48 C 0.6902(2) 0.42365(19) 0.64022(18) 0.0386(6) Uani 1 1 d . .
H48A H 0.7107 0.3565 0.6485 0.058 Uiso 1 1 calc R U
H48B H 0.6911 0.4424 0.5805 0.058 Uiso 1 1 calc R U
H48C H 0.6167 0.4474 0.6630 0.058 Uiso 1 1 calc R U
C49 C 0.68111(18) 0.74643(15) 0.75942(13) 0.0222(4) Uani 1 1 d . .
H49A H 0.6258 0.7318 0.7244 0.027 Uiso 1 1 calc R U
H49B H 0.6665 0.8141 0.7576 0.027 Uiso 1 1 calc R U
C50 C 0.66688(19) 0.70930(16) 0.84915(14) 0.0249(5) Uani 1 1 d . .
H50A H 0.7304 0.7118 0.8824 0.030 Uiso 1 1 calc R U
H50B H 0.6641 0.6443 0.8500 0.030 Uiso 1 1 calc R U
C51 C 0.5619(2) 0.76540(17) 0.88831(15) 0.0287(5) Uani 1 1 d . .
H51A H 0.5006 0.7723 0.8496 0.034 Uiso 1 1 calc R U
H51B H 0.5453 0.7314 0.9403 0.034 Uiso 1 1 calc R U
C52 C 0.5697(2) 0.86023(18) 0.90820(17) 0.0346(6) Uani 1 1 d . .
H52A H 0.5021 0.8917 0.9357 0.052 Uiso 1 1 calc R U
H52B H 0.5805 0.8960 0.8565 0.052 Uiso 1 1 calc R U
H52C H 0.6317 0.8540 0.9452 0.052 Uiso 1 1 calc R U
C53 C 0.88098(18) 0.73604(15) 0.76970(14) 0.0238(4) Uani 1 1 d . .
H53A H 0.9507 0.7201 0.7381 0.029 Uiso 1 1 calc R U
H53B H 0.8919 0.6993 0.8241 0.029 Uiso 1 1 calc R U
C54 C 0.85476(19) 0.83769(16) 0.78526(16) 0.0272(5) Uani 1 1 d . .
H54A H 0.8049 0.8490 0.8340 0.033 Uiso 1 1 calc R U
H54B H 0.8167 0.8747 0.7363 0.033 Uiso 1 1 calc R U
C55 C 0.9580(2) 0.86822(18) 0.80125(16) 0.0309(5) Uani 1 1 d . .
H55A H 0.9365 0.9288 0.8248 0.037 Uiso 1 1 calc R U
H55B H 1.0021 0.8240 0.8436 0.037 Uiso 1 1 calc R U
C56 C 1.0289(2) 0.8757(2) 0.72470(18) 0.0423(7) Uani 1 1 d . .
H56A H 1.0918 0.8976 0.7397 0.063 Uiso 1 1 calc R U
H56B H 0.9860 0.9191 0.6821 0.063 Uiso 1 1 calc R U
H56C H 1.0546 0.8153 0.7028 0.063 Uiso 1 1 calc R U

loop_
_atom_site_aniso_label
_atom_site_aniso_U_11
_atom_site_aniso_U_22
_atom_site_aniso_U_33
_atom_site_aniso_U_23
_atom_site_aniso_U_13
_atom_site_aniso_U_12
Fe1 0.01962(14) 0.01785(14) 0.01477(14) -0.00021(11) 0.00038(11) -0.00298(11)
S1 0.0248(3) 0.0184(2) 0.0172(2) 0.00056(19) -0.0029(2) -0.0040(2)
S2 0.0244(3) 0.0206(2) 0.0153(2) -0.00031(19) -0.00078(19) -0.0038(2)
S3 0.0244(3) 0.0212(2) 0.0165(2) 0.00164(19) 0.0003(2) -0.0057(2)
S4 0.0202(2) 0.0185(2) 0.0156(2) -0.00013(18) -0.00019(18) -0.00329(19)
C1 0.0197(10) 0.0188(10) 0.0203(10) -0.0013(8) 0.0013(8) -0.0028(8)
C2 0.0188(9) 0.0215(10) 0.0184(10) -0.0032(8) 0.0022(8) -0.0024(8)
C3 0.0182(9) 0.0206(10) 0.0223(11) 0.0009(8) 0.0017(8) -0.0039(8)
C4 0.0186(9) 0.0180(9) 0.0205(10) -0.0017(8) 0.0039(8) -0.0021(8)
C9 0.0278(11) 0.0215(10) 0.0218(11) 0.0004(8) -0.0009(9) -0.0045(9)
C10 0.0323(12) 0.0224(11) 0.0273(12) -0.0018(9) 0.0030(10) -0.0096(9)
C11 0.0263(11) 0.0287(12) 0.0274(12) -0.0074(9) 0.0017(9) -0.0113(10)
C12 0.0215(10) 0.0256(11) 0.0205(11) -0.0044(8) -0.0011(8) -0.0037(9)
C13 0.0268(11) 0.0227(10) 0.0232(11) 0.0014(9) 0.0035(9) -0.0077(9)
C14 0.0307(12) 0.0237(11) 0.0330(13) -0.0010(10) 0.0071(10) -0.0109(10)
C15 0.0293(12) 0.0260(11) 0.0296(13) -0.0076(9) 0.0026(10) -0.0103(10)
C16 0.0233(10) 0.0254(11) 0.0200(10) -0.0016(8) 0.0013(8) -0.0052(9)
Fe2 0.01989(14) 0.01816(14) 0.01506(14) -0.00058(11) 0.00037(11) -0.00371(11)
S5 0.0268(3) 0.0220(3) 0.0189(3) -0.0033(2) 0.0035(2) -0.0072(2)
S6 0.0242(3) 0.0221(2) 0.0168(2) -0.00032(19) 0.0020(2) -0.0061(2)
S7 0.0232(3) 0.0216(2) 0.0161(2) -0.00150(19) 0.00024(19) -0.0062(2)
S8 0.0200(2) 0.0204(2) 0.0158(2) -0.00075(18) 0.00093(18) -0.00387(19)
C5 0.0241(11) 0.0239(11) 0.0240(11) -0.0003(9) -0.0006(9) -0.0073(9)
C6 0.0255(11) 0.0228(10) 0.0212(11) 0.0022(8) -0.0015(9) -0.0061(9)
C7 0.0234(10) 0.0237(10) 0.0191(10) 0.0016(8) -0.0005(8) -0.0058(9)
C8 0.0205(10) 0.0218(10) 0.0212(11) -0.0014(8) -0.0002(8) -0.0037(8)
C17 0.0414(14) 0.0287(12) 0.0292(13) -0.0085(10) 0.0033(11) -0.0149(11)
C18 0.0478(16) 0.0313(13) 0.0443(16) -0.0049(12) 0.0005(13) -0.0236(12)
C19 0.0507(17) 0.0365(14) 0.0368(15) 0.0025(12) 0.0036(13) -0.0257(13)
C20 0.0366(13) 0.0323(13) 0.0270(13) 0.0015(10) 0.0045(10) -0.0157(11)
C21 0.0386(14) 0.0399(14) 0.0214(12) -0.0029(10) -0.0001(10) -0.0217(12)
C22 0.0433(16) 0.0563(18) 0.0319(14) -0.0037(13) -0.0006(12) -0.0334(14)
C23 0.0396(15) 0.0587(18) 0.0289(14) -0.0004(12) 0.0046(11) -0.0305(14)
C24 0.0305(12) 0.0400(14) 0.0217(12) -0.0032(10) 0.0017(9) -0.0146(11)
N1 0.0209(8) 0.0215(9) 0.0159(8) -0.0022(7) 0.0027(7) -0.0030(7)
C25 0.0246(10) 0.0236(10) 0.0169(10) -0.0005(8) 0.0013(8) -0.0028(9)
C26 0.0282(11) 0.0274(11) 0.0188(11) 0.0003(9) 0.0003(9) -0.0036(9)
C27 0.0282(11) 0.0251(11) 0.0207(11) 0.0015(9) -0.0037(9) -0.0063(9)
C28 0.0347(13) 0.0288(12) 0.0337(14) 0.0039(10) -0.0063(11) -0.0034(11)
C29 0.0239(10) 0.0229(10) 0.0189(10) -0.0055(8) 0.0028(8) -0.0032(9)
C30 0.0262(11) 0.0269(11) 0.0245(12) -0.0078(9) 0.0031(9) -0.0051(9)
C31 0.0365(14) 0.0320(13) 0.0331(14) -0.0129(11) 0.0019(11) -0.0072(11)
C32 0.0363(14) 0.0300(13) 0.0449(16) -0.0088(12) -0.0084(12) -0.0055(11)
C33 0.0199(10) 0.0217(10) 0.0202(10) -0.0027(8) -0.0001(8) -0.0016(8)
C34 0.0233(10) 0.0280(11) 0.0198(11) 0.0000(9) 0.0011(8) -0.0021(9)
C35 0.0221(10) 0.0284(11) 0.0233(11) -0.0015(9) -0.0007(9) -0.0029(9)
C36 0.0280(12) 0.0308(12) 0.0278(12) 0.0003(10) -0.0046(10) -0.0030(10)
C37 0.0213(10) 0.0230(10) 0.0193(10) -0.0002(8) 0.0028(8) -0.0041(8)
C38 0.0291(12) 0.0287(12) 0.0231(11) -0.0062(9) 0.0014(9) -0.0075(10)
C39 0.0282(12) 0.0262(12) 0.0291(12) -0.0026(9) 0.0025(10) -0.0064(10)
C40 0.0483(16) 0.0289(13) 0.0323(14) 0.0016(11) 0.0030(12) -0.0047(12)
N2 0.0221(9) 0.0208(9) 0.0182(9) 0.0009(7) -0.0032(7) -0.0021(7)
C41 0.0269(11) 0.0220(10) 0.0168(10) 0.0011(8) -0.0027(8) -0.0021(9)
C42 0.0272(11) 0.0250(11) 0.0205(11) -0.0016(9) 0.0002(9) -0.0024(9)
C43 0.0280(11) 0.0266(11) 0.0227(11) 0.0011(9) 0.0027(9) -0.0057(9)
C44 0.0359(14) 0.0367(14) 0.0296(13) -0.0011(11) 0.0088(11) -0.0106(11)
C45 0.0274(11) 0.0194(10) 0.0224(11) 0.0010(8) -0.0031(9) 0.0001(9)
C46 0.0294(12) 0.0263(11) 0.0228(11) -0.0007(9) -0.0038(9) -0.0033(9)
C47 0.0362(13) 0.0256(11) 0.0260(12) 0.0005(9) -0.0058(10) -0.0066(10)
C48 0.0466(16) 0.0342(14) 0.0389(16) -0.0015(12) -0.0065(13) -0.0171(13)
C49 0.0230(10) 0.0228(10) 0.0185(10) -0.0014(8) -0.0005(8) -0.0019(8)
C50 0.0287(11) 0.0234(11) 0.0214(11) -0.0002(8) 0.0016(9) -0.0050(9)
C51 0.0284(12) 0.0347(13) 0.0225(12) 0.0014(10) 0.0024(9) -0.0088(10)
C52 0.0404(14) 0.0303(13) 0.0311(14) -0.0049(10) 0.0107(11) -0.0062(11)
C53 0.0251(11) 0.0233(11) 0.0219(11) -0.0001(8) -0.0042(9) -0.0041(9)
C54 0.0270(11) 0.0239(11) 0.0282(12) -0.0034(9) -0.0019(9) -0.0011(9)
C55 0.0332(13) 0.0294(12) 0.0318(13) -0.0047(10) -0.0024(10) -0.0103(10)
C56 0.0452(16) 0.0452(17) 0.0396(16) 0.0015(13) 0.0030(13) -0.0189(14)

loop_
_atom_type_symbol
_atom_type_description
_atom_type_scat_dispersion_real
_atom_type_scat_dispersion_imag
_atom_type_scat_source
C C 0.0033 0.0016 'International Tables Vol C Tables 4.2.6.8 and 6.1.1.4'
H H 0.0000 0.0000 'International Tables Vol C Tables 4.2.6.8 and 6.1.1.4'
N N 0.0061 0.0033 'International Tables Vol C Tables 4.2.6.8 and 6.1.1.4'
S S 0.1246 0.1234 'International Tables Vol C Tables 4.2.6.8 and 6.1.1.4'
Fe Fe 0.3463 0.8444 'International Tables Vol C Tables 4.2.6.8 and 6.1.1.4'

loop_
_geom_angle_atom_site_label_1
_geom_angle_atom_site_label_2
_geom_angle_atom_site_label_3
_geom_angle
_geom_angle_site_symmetry_3
S2 Fe1 S3 88.51(2) .
S2 Fe1 S1 88.84(2) .
S3 Fe1 S1 151.59(3) .
S2 Fe1 S4 170.34(2) .
S3 Fe1 S4 89.65(2) .
S1 Fe1 S4 88.28(2) .
S2 Fe1 S4 94.81(2) 2_567
S3 Fe1 S4 102.74(2) 2_567
S1 Fe1 S4 105.67(2) 2_567
S4 Fe1 S4 94.84(2) 2_567
C1 S1 Fe1 104.28(7) .
C2 S2 Fe1 104.54(8) .
C3 S3 Fe1 105.30(7) .
C4 S4 Fe1 105.64(8) .
C4 S4 Fe1 100.84(7) 2_567
Fe1 S4 Fe1 85.15(2) 2_567
C2 C1 C9 119.5(2) .
C2 C1 S1 119.46(16) .
C9 C1 S1 121.01(17) .
C12 C2 C1 119.6(2) .
C12 C2 S2 121.52(17) .
C1 C2 S2 118.90(17) .
C13 C3 C4 118.8(2) .
C13 C3 S3 120.92(18) .
C4 C3 S3 120.23(16) .
C16 C4 C3 120.2(2) .
C16 C4 S4 120.87(17) .
C3 C4 S4 118.97(17) .
C10 C9 C1 120.2(2) .
C10 C9 H9 119.9 .
C1 C9 H9 119.9 .
C9 C10 C11 120.4(2) .
C9 C10 H10 119.8 .
C11 C10 H10 119.8 .
C12 C11 C10 119.9(2) .
C12 C11 H11 120.1 .
C10 C11 H11 120.1 .
C11 C12 C2 120.4(2) .
C11 C12 H12 119.8 .
C2 C12 H12 119.8 .
C14 C13 C3 120.5(2) .
C14 C13 H13 119.8 .
C3 C13 H13 119.8 .
C13 C14 C15 120.8(2) .
C13 C14 H14 119.6 .
C15 C14 H14 119.6 .
C16 C15 C14 119.3(2) .
C16 C15 H15 120.3 .
C14 C15 H15 120.3 .
C15 C16 C4 120.4(2) .
C15 C16 H16 119.8 .
C4 C16 H16 119.8 .
S6 Fe2 S5 89.29(2) .
S6 Fe2 S8 167.69(2) .
S5 Fe2 S8 86.24(2) .
S6 Fe2 S7 89.00(2) .
S5 Fe2 S7 148.94(3) .
S8 Fe2 S7 88.93(2) .
S6 Fe2 S8 93.69(2) 2_676
S5 Fe2 S8 108.33(2) 2_676
S8 Fe2 S8 98.61(2) 2_676
S7 Fe2 S8 102.73(2) 2_676
C5 S5 Fe2 105.82(8) .
C6 S6 Fe2 105.73(8) .
C7 S7 Fe2 105.92(8) .
C8 S8 Fe2 106.29(8) .
C8 S8 Fe2 102.51(7) 2_676
Fe2 S8 Fe2 81.39(2) 2_676
C6 C5 C17 119.5(2) .
C6 C5 S5 119.03(17) .
C17 C5 S5 121.50(19) .
C5 C6 C20 119.1(2) .
C5 C6 S6 120.07(17) .
C20 C6 S6 120.77(19) .
C8 C7 C21 118.6(2) .
C8 C7 S7 119.82(17) .
C21 C7 S7 121.54(18) .
C7 C8 C24 120.7(2) .
C7 C8 S8 118.96(17) .
C24 C8 S8 120.29(18) .
C18 C17 C5 120.4(2) .
C18 C17 H17 119.8 .
C5 C17 H17 119.8 .
C17 C18 C19 120.7(2) .
C17 C18 H18 119.7 .
C19 C18 H18 119.7 .
C20 C19 C18 119.5(2) .
C20 C19 H19 120.3 .
C18 C19 H19 120.3 .
C19 C20 C6 120.9(2) .
C19 C20 H20 119.6 .
C6 C20 H20 119.6 .
C22 C21 C7 120.4(2) .
C22 C21 H21 119.8 .
C7 C21 H21 119.8 .
C21 C22 C23 120.5(2) .
C21 C22 H22 119.8 .
C23 C22 H22 119.8 .
C24 C23 C22 119.9(2) .
C24 C23 H23 120.1 .
C22 C23 H23 120.1 .
C23 C24 C8 119.8(2) .
C23 C24 H24 120.1 .
C8 C24 H24 120.1 .
C29 N1 C33 110.94(17) .
C29 N1 C25 110.58(16) .
C33 N1 C25 106.85(16) .
C29 N1 C37 107.00(16) .
C33 N1 C37 111.17(16) .
C25 N1 C37 110.35(17) .
C26 C25 N1 115.03(17) .
C26 C25 H25A 108.5 .
N1 C25 H25A 108.5 .
C26 C25 H25B 108.5 .
N1 C25 H25B 108.5 .
H25A C25 H25B 107.5 .
C25 C26 C27 111.28(19) .
C25 C26 H26A 109.4 .
C27 C26 H26A 109.4 .
C25 C26 H26B 109.4 .
C27 C26 H26B 109.4 .
H26A C26 H26B 108.0 .
C26 C27 C28 111.5(2) .
C26 C27 H27A 109.3 .
C28 C27 H27A 109.3 .
C26 C27 H27B 109.3 .
C28 C27 H27B 109.3 .
H27A C27 H27B 108.0 .
C27 C28 H28A 109.5 .
C27 C28 H28B 109.5 .
H28A C28 H28B 109.5 .
C27 C28 H28C 109.5 .
H28A C28 H28C 109.5 .
H28B C28 H28C 109.5 .
N1 C29 C30 115.06(18) .
N1 C29 H29A 108.5 .
C30 C29 H29A 108.5 .
N1 C29 H29B 108.5 .
C30 C29 H29B 108.5 .
H29A C29 H29B 107.5 .
C31 C30 C29 110.26(19) .
C31 C30 H30A 109.6 .
C29 C30 H30A 109.6 .
C31 C30 H30B 109.6 .
C29 C30 H30B 109.6 .
H30A C30 H30B 108.1 .
C32 C31 C30 112.9(2) .
C32 C31 H31A 109.0 .
C30 C31 H31A 109.0 .
C32 C31 H31B 109.0 .
C30 C31 H31B 109.0 .
H31A C31 H31B 107.8 .
C31 C32 H32A 109.5 .
C31 C32 H32B 109.5 .
H32A C32 H32B 109.5 .
C31 C32 H32C 109.5 .
H32A C32 H32C 109.5 .
H32B C32 H32C 109.5 .
C34 C33 N1 115.28(17) .
C34 C33 H33A 108.5 .
N1 C33 H33A 108.5 .
C34 C33 H33B 108.5 .
N1 C33 H33B 108.5 .
H33A C33 H33B 107.5 .
C33 C34 C35 110.54(18) .
C33 C34 H34A 109.5 .
C35 C34 H34A 109.5 .
C33 C34 H34B 109.5 .
C35 C34 H34B 109.5 .
H34A C34 H34B 108.1 .
C36 C35 C34 112.27(19) .
C36 C35 H35A 109.2 .
C34 C35 H35A 109.2 .
C36 C35 H35B 109.2 .
C34 C35 H35B 109.2 .
H35A C35 H35B 107.9 .
C35 C36 H36A 109.5 .
C35 C36 H36B 109.5 .
H36A C36 H36B 109.5 .
C35 C36 H36C 109.5 .
H36A C36 H36C 109.5 .
H36B C36 H36C 109.5 .
C38 C37 N1 114.65(17) .
C38 C37 H37A 108.6 .
N1 C37 H37A 108.6 .
C38 C37 H37B 108.6 .
N1 C37 H37B 108.6 .
H37A C37 H37B 107.6 .
C37 C38 C39 111.54(19) .
C37 C38 H38A 109.3 .
C39 C38 H38A 109.3 .
C37 C38 H38B 109.3 .
C39 C38 H38B 109.3 .
H38A C38 H38B 108.0 .
C40 C39 C38 113.9(2) .
C40 C39 H39A 108.8 .
C38 C39 H39A 108.8 .
C40 C39 H39B 108.8 .
C38 C39 H39B 108.8 .
H39A C39 H39B 107.7 .
C39 C40 H40A 109.5 .
C39 C40 H40B 109.5 .
H40A C40 H40B 109.5 .
C39 C40 H40C 109.5 .
H40A C40 H40C 109.5 .
H40B C40 H40C 109.5 .
C49 N2 C45 110.66(17) .
C49 N2 C53 110.75(17) .
C45 N2 C53 108.47(16) .
C49 N2 C41 107.14(16) .
C45 N2 C41 110.26(17) .
C53 N2 C41 109.56(17) .
C42 C41 N2 116.01(17) .
C42 C41 H41A 108.3 .
N2 C41 H41A 108.3 .
C42 C41 H41B 108.3 .
N2 C41 H41B 108.3 .
H41A C41 H41B 107.4 .
C41 C42 C43 109.55(18) .
C41 C42 H42A 109.8 .
C43 C42 H42A 109.8 .
C41 C42 H42B 109.8 .
C43 C42 H42B 109.8 .
H42A C42 H42B 108.2 .
C44 C43 C42 112.7(2) .
C44 C43 H43A 109.1 .
C42 C43 H43A 109.1 .
C44 C43 H43B 109.1 .
C42 C43 H43B 109.1 .
H43A C43 H43B 107.8 .
C43 C44 H44A 109.5 .
C43 C44 H44B 109.5 .
H44A C44 H44B 109.5 .
C43 C44 H44C 109.5 .
H44A C44 H44C 109.5 .
H44B C44 H44C 109.5 .
C46 C45 N2 114.30(18) .
C46 C45 H45A 108.7 .
N2 C45 H45A 108.7 .
C46 C45 H45B 108.7 .
N2 C45 H45B 108.7 .
H45A C45 H45B 107.6 .
C45 C46 C47 111.80(19) .
C45 C46 H46A 109.3 .
C47 C46 H46A 109.3 .
C45 C46 H46B 109.3 .
C47 C46 H46B 109.3 .
H46A C46 H46B 107.9 .
C48 C47 C46 112.3(2) .
C48 C47 H47A 109.1 .
C46 C47 H47A 109.1 .
C48 C47 H47B 109.1 .
C46 C47 H47B 109.1 .
H47A C47 H47B 107.9 .
C47 C48 H48A 109.5 .
C47 C48 H48B 109.5 .
H48A C48 H48B 109.5 .
C47 C48 H48C 109.5 .
H48A C48 H48C 109.5 .
H48B C48 H48C 109.5 .
N2 C49 C50 114.40(18) .
N2 C49 H49A 108.7 .
C50 C49 H49A 108.7 .
N2 C49 H49B 108.7 .
C50 C49 H49B 108.7 .
H49A C49 H49B 107.6 .
C49 C50 C51 110.97(19) .
C49 C50 H50A 109.4 .
C51 C50 H50A 109.4 .
C49 C50 H50B 109.4 .
C51 C50 H50B 109.4 .
H50A C50 H50B 108.0 .
C52 C51 C50 112.9(2) .
C52 C51 H51A 109.0 .
C50 C51 H51A 109.0 .
C52 C51 H51B 109.0 .
C50 C51 H51B 109.0 .
H51A C51 H51B 107.8 .
C51 C52 H52A 109.5 .
C51 C52 H52B 109.5 .
H52A C52 H52B 109.5 .
C51 C52 H52C 109.5 .
H52A C52 H52C 109.5 .
H52B C52 H52C 109.5 .
N2 C53 C54 114.55(18) .
N2 C53 H53A 108.6 .
C54 C53 H53A 108.6 .
N2 C53 H53B 108.6 .
C54 C53 H53B 108.6 .
H53A C53 H53B 107.6 .
C53 C54 C55 111.7(2) .
C53 C54 H54A 109.3 .
C55 C54 H54A 109.3 .
C53 C54 H54B 109.3 .
C55 C54 H54B 109.3 .
H54A C54 H54B 107.9 .
C56 C55 C54 114.5(2) .
C56 C55 H55A 108.6 .
C54 C55 H55A 108.6 .
C56 C55 H55B 108.6 .
C54 C55 H55B 108.6 .
H55A C55 H55B 107.6 .
C55 C56 H56A 109.5 .
C55 C56 H56B 109.5 .
H56A C56 H56B 109.5 .
C55 C56 H56C 109.5 .
H56A C56 H56C 109.5 .
H56B C56 H56C 109.5 .

loop_
_geom_bond_atom_site_label_1
_geom_bond_atom_site_label_2
_geom_bond_distance
_geom_bond_site_symmetry_2
Fe1 S2 2.2250(6) .
Fe1 S3 2.2289(6) .
Fe1 S1 2.2350(6) .
Fe1 S4 2.2365(6) .
Fe1 S4 2.4945(6) 2_567
S1 C1 1.765(2) .
S2 C2 1.763(2) .
S3 C3 1.763(2) .
S4 C4 1.766(2) .
S4 Fe1 2.4945(6) 2_567
C1 C2 1.401(3) .
C1 C9 1.402(3) .
C2 C12 1.398(3) .
C3 C13 1.399(3) .
C3 C4 1.404(3) .
C4 C16 1.396(3) .
C9 C10 1.384(3) .
C9 H9 0.9500 .
C10 C11 1.390(3) .
C10 H10 0.9500 .
C11 C12 1.387(3) .
C11 H11 0.9500 .
C12 H12 0.9500 .
C13 C14 1.383(3) .
C13 H13 0.9500 .
C14 C15 1.390(3) .
C14 H14 0.9500 .
C15 C16 1.389(3) .
C15 H15 0.9500 .
C16 H16 0.9500 .
Fe2 S6 2.2242(6) .
Fe2 S5 2.2301(6) .
Fe2 S8 2.2317(6) .
Fe2 S7 2.2348(6) .
Fe2 S8 2.4247(6) 2_676
S5 C5 1.757(2) .
S6 C6 1.750(2) .
S7 C7 1.765(2) .
S8 C8 1.768(2) .
S8 Fe2 2.4247(6) 2_676
C5 C6 1.401(3) .
C5 C17 1.402(3) .
C6 C20 1.404(3) .
C7 C8 1.395(3) .
C7 C21 1.398(3) .
C8 C24 1.401(3) .
C17 C18 1.376(4) .
C17 H17 0.9500 .
C18 C19 1.391(4) .
C18 H18 0.9500 .
C19 C20 1.383(4) .
C19 H19 0.9500 .
C20 H20 0.9500 .
C21 C22 1.383(3) .
C21 H21 0.9500 .
C22 C23 1.395(4) .
C22 H22 0.9500 .
C23 C24 1.376(4) .
C23 H23 0.9500 .
C24 H24 0.9500 .
N1 C29 1.516(3) .
N1 C33 1.522(3) .
N1 C25 1.525(3) .
N1 C37 1.533(3) .
C25 C26 1.519(3) .
C25 H25A 0.9900 .
C25 H25B 0.9900 .
C26 C27 1.528(3) .
C26 H26A 0.9900 .
C26 H26B 0.9900 .
C27 C28 1.529(3) .
C27 H27A 0.9900 .
C27 H27B 0.9900 .
C28 H28A 0.9800 .
C28 H28B 0.9800 .
C28 H28C 0.9800 .
C29 C30 1.524(3) .
C29 H29A 0.9900 .
C29 H29B 0.9900 .
C30 C31 1.518(3) .
C30 H30A 0.9900 .
C30 H30B 0.9900 .
C31 C32 1.513(4) .
C31 H31A 0.9900 .
C31 H31B 0.9900 .
C32 H32A 0.9800 .
C32 H32B 0.9800 .
C32 H32C 0.9800 .
C33 C34 1.517(3) .
C33 H33A 0.9900 .
C33 H33B 0.9900 .
C34 C35 1.534(3) .
C34 H34A 0.9900 .
C34 H34B 0.9900 .
C35 C36 1.520(3) .
C35 H35A 0.9900 .
C35 H35B 0.9900 .
C36 H36A 0.9800 .
C36 H36B 0.9800 .
C36 H36C 0.9800 .
C37 C38 1.517(3) .
C37 H37A 0.9900 .
C37 H37B 0.9900 .
C38 C39 1.530(3) .
C38 H38A 0.9900 .
C38 H38B 0.9900 .
C39 C40 1.523(3) .
C39 H39A 0.9900 .
C39 H39B 0.9900 .
C40 H40A 0.9800 .
C40 H40B 0.9800 .
C40 H40C 0.9800 .
N2 C49 1.517(3) .
N2 C45 1.522(3) .
N2 C53 1.526(3) .
N2 C41 1.529(3) .
C41 C42 1.522(3) .
C41 H41A 0.9900 .
C41 H41B 0.9900 .
C42 C43 1.525(3) .
C42 H42A 0.9900 .
C42 H42B 0.9900 .
C43 C44 1.522(3) .
C43 H43A 0.9900 .
C43 H43B 0.9900 .
C44 H44A 0.9800 .
C44 H44B 0.9800 .
C44 H44C 0.9800 .
C45 C46 1.519(3) .
C45 H45A 0.9900 .
C45 H45B 0.9900 .
C46 C47 1.528(3) .
C46 H46A 0.9900 .
C46 H46B 0.9900 .
C47 C48 1.526(4) .
C47 H47A 0.9900 .
C47 H47B 0.9900 .
C48 H48A 0.9800 .
C48 H48B 0.9800 .
C48 H48C 0.9800 .
C49 C50 1.528(3) .
C49 H49A 0.9900 .
C49 H49B 0.9900 .
C50 C51 1.532(3) .
C50 H50A 0.9900 .
C50 H50B 0.9900 .
C51 C52 1.522(4) .
C51 H51A 0.9900 .
C51 H51B 0.9900 .
C52 H52A 0.9800 .
C52 H52B 0.9800 .
C52 H52C 0.9800 .
C53 C54 1.527(3) .
C53 H53A 0.9900 .
C53 H53B 0.9900 .
C54 C55 1.528(3) .
C54 H54A 0.9900 .
C54 H54B 0.9900 .
C55 C56 1.516(4) .
C55 H55A 0.9900 .
C55 H55B 0.9900 .
C56 H56A 0.9800 .
C56 H56B 0.9800 .
C56 H56C 0.9800 .

loop_
_geom_torsion_atom_site_label_1
_geom_torsion_atom_site_label_2
_geom_torsion_atom_site_label_3
_geom_torsion_atom_site_label_4
_geom_torsion
_geom_torsion_site_symmetry_1
Fe1 S1 C1 C2 11.20(18) .
Fe1 S1 C1 C9 -168.01(17) .
C9 C1 C2 C12 1.6(3) .
S1 C1 C2 C12 -177.61(16) .
C9 C1 C2 S2 -177.44(17) .
S1 C1 C2 S2 3.3(2) .
Fe1 S2 C2 C12 164.83(16) .
Fe1 S2 C2 C1 -16.14(18) .
Fe1 S3 C3 C13 -177.21(16) .
Fe1 S3 C3 C4 4.82(19) .
C13 C3 C4 C16 -0.9(3) .
S3 C3 C4 C16 177.16(16) .
C13 C3 C4 S4 179.18(16) .
S3 C3 C4 S4 -2.8(2) .
Fe1 S4 C4 C16 179.29(16) .
Fe1 S4 C4 C16 91.34(17) 2_567
Fe1 S4 C4 C3 -0.75(18) .
Fe1 S4 C4 C3 -88.70(16) 2_567
C2 C1 C9 C10 -1.0(3) .
S1 C1 C9 C10 178.15(17) .
C1 C9 C10 C11 -0.3(3) .
C9 C10 C11 C12 1.0(4) .
C10 C11 C12 C2 -0.5(3) .
C1 C2 C12 C11 -0.9(3) .
S2 C2 C12 C11 178.16(17) .
C4 C3 C13 C14 0.6(3) .
S3 C3 C13 C14 -177.39(18) .
C3 C13 C14 C15 -0.2(4) .
C13 C14 C15 C16 0.0(4) .
C14 C15 C16 C4 -0.2(3) .
C3 C4 C16 C15 0.7(3) .
S4 C4 C16 C15 -179.36(17) .
Fe2 S5 C5 C6 -1.4(2) .
Fe2 S5 C5 C17 179.43(19) .
C17 C5 C6 C20 0.3(3) .
S5 C5 C6 C20 -178.86(18) .
C17 C5 C6 S6 178.91(19) .
S5 C5 C6 S6 -0.3(3) .
Fe2 S6 C6 C5 1.8(2) .
Fe2 S6 C6 C20 -179.64(18) .
Fe2 S7 C7 C8 -2.0(2) .
Fe2 S7 C7 C21 178.96(18) .
C21 C7 C8 C24 -0.2(3) .
S7 C7 C8 C24 -179.19(18) .
C21 C7 C8 S8 179.38(18) .
S7 C7 C8 S8 0.3(3) .
Fe2 S8 C8 C7 1.54(19) .
Fe2 S8 C8 C7 86.10(18) 2_676
Fe2 S8 C8 C24 -178.92(17) .
Fe2 S8 C8 C24 -94.37(19) 2_676
C6 C5 C17 C18 -0.7(4) .
S5 C5 C17 C18 178.4(2) .
C5 C17 C18 C19 1.1(4) .
C17 C18 C19 C20 -1.0(5) .
C18 C19 C20 C6 0.5(4) .
C5 C6 C20 C19 -0.2(4) .
S6 C6 C20 C19 -178.8(2) .
C8 C7 C21 C22 -0.6(4) .
S7 C7 C21 C22 178.4(2) .
C7 C21 C22 C23 0.9(4) .
C21 C22 C23 C24 -0.5(5) .
C22 C23 C24 C8 -0.2(4) .
C7 C8 C24 C23 0.6(4) .
S8 C8 C24 C23 -179.0(2) .
C29 N1 C25 C26 -52.9(2) .
C33 N1 C25 C26 -173.70(19) .
C37 N1 C25 C26 65.3(2) .
N1 C25 C26 C27 -166.94(19) .
C25 C26 C27 C28 -172.4(2) .
C33 N1 C29 C30 54.8(2) .
C25 N1 C29 C30 -63.6(2) .
C37 N1 C29 C30 176.23(18) .
N1 C29 C30 C31 173.4(2) .
C29 C30 C31 C32 -177.7(2) .
C29 N1 C33 C34 59.4(2) .
C25 N1 C33 C34 -179.96(19) .
C37 N1 C33 C34 -59.5(2) .
N1 C33 C34 C35 -174.45(19) .
C33 C34 C35 C36 174.7(2) .
C29 N1 C37 C38 176.59(18) .
C33 N1 C37 C38 -62.1(2) .
C25 N1 C37 C38 56.2(2) .
N1 C37 C38 C39 172.16(18) .
C37 C38 C39 C40 -67.7(3) .
C49 N2 C41 C42 -170.97(19) .
C45 N2 C41 C42 -50.5(3) .
C53 N2 C41 C42 68.8(2) .
N2 C41 C42 C43 -169.71(19) .
C41 C42 C43 C44 -171.5(2) .
C49 N2 C45 C46 58.1(2) .
C53 N2 C45 C46 179.72(19) .
C41 N2 C45 C46 -60.3(2) .
N2 C45 C46 C47 179.87(19) .
C45 C46 C47 C48 179.7(2) .
C45 N2 C49 C50 57.3(2) .
C53 N2 C49 C50 -63.0(2) .
C41 N2 C49 C50 177.58(19) .
N2 C49 C50 C51 167.61(19) .
C49 C50 C51 C52 -72.6(3) .
C49 N2 C53 C54 -48.4(2) .
C45 N2 C53 C54 -169.99(19) .
C41 N2 C53 C54 69.6(2) .
N2 C53 C54 C55 -157.8(2) .
C53 C54 C55 C56 72.6(3) .
